data_1576529
loop_
_publ_author_name
'Zhou, Changyu'
'Zhou, Jinmiao'
'Zhang, Lele'
'Xie, Wansen'
'Gu, Huanchao'
'Liu, Hua'
'Yang, Xiaoyu'

_publ_section_title
;
 Asymmetric synthesis of planar-chiral metacyclophanes <i>via</i> aromatic
 amination enabled enantioselective desymmetrization.
;
_journal_issue 15
_journal_name_full 'Chemical science'
_journal_page_first 7582
_journal_page_last 7589
_journal_paper_doi 10.1039/d5sc09849a
_journal_volume 17
_journal_year 2026
_chemical_absolute_configuration ad
_chemical_formula_moiety 'C32 H39 Br N4 O4'
_chemical_formula_sum 'C32 H39 Br N4 O4'
_chemical_formula_weight 623.58
_space_group_crystal_system orthorhombic
_space_group_IT_number 19
_space_group_name_Hall 'P 2ac 2ab'
_space_group_name_H-M_alt 'P 21 21 21'
_atom_sites_solution_hydrogens mixed
_atom_sites_solution_primary dual
_audit_creation_date 2025-09-05
_audit_creation_method
;
Olex2 1.3
(compiled 2020.11.12 svn.r5f609507 for OlexSys, GUI svn.r6408)
;
_audit_update_record
;
2025-11-06 deposited with the CCDC.	2026-02-12 downloaded from the CCDC.
;
_cell_angle_alpha 90
_cell_angle_beta 90
_cell_angle_gamma 90
_cell_formula_units_Z 4
_cell_length_a 5.6989(6)
_cell_length_b 19.377(2)
_cell_length_c 28.148(3)
_cell_measurement_reflns_used 2253
_cell_measurement_temperature 230.0
_cell_measurement_theta_max 35.11
_cell_measurement_theta_min 2.41
_cell_volume 3108.3(6)
_computing_cell_refinement 'SAINT V8.40A (Bruker, 2019)'
_computing_data_reduction 'SAINT V8.40A (Bruker, 2019)'
_computing_molecular_graphics 'Olex2 1.3 (Dolomanov et al., 2009)'
_computing_publication_material 'Olex2 1.3 (Dolomanov et al., 2009)'
_computing_structure_refinement 'SHELXL 2018/3 (Sheldrick, 2015)'
_computing_structure_solution 'SHELXT 2018/2 (Sheldrick, 2018)'
_diffrn_ambient_temperature 230.0
_diffrn_detector 'CCD area detector'
_diffrn_detector_area_resol_mean 7.9
_diffrn_detector_type 'Bruker SMART CCD 1K area detector'
_diffrn_measured_fraction_theta_full 0.974
_diffrn_measured_fraction_theta_max 0.974
_diffrn_measurement_device 'three-circle diffractometer'
_diffrn_measurement_device_type 'Bruker SMART CCD 1K area detector'
_diffrn_measurement_method '\w scans'
_diffrn_radiation_monochromator graphite
_diffrn_radiation_probe x-ray
_diffrn_radiation_type GaK\a
_diffrn_radiation_wavelength 1.34138
_diffrn_reflns_av_R_equivalents 0.1007
_diffrn_reflns_av_unetI/netI 0.1910
_diffrn_reflns_Laue_measured_fraction_full 0.974
_diffrn_reflns_Laue_measured_fraction_max 0.974
_diffrn_reflns_limit_h_max 6
_diffrn_reflns_limit_h_min -6
_diffrn_reflns_limit_k_max 21
_diffrn_reflns_limit_k_min -23
_diffrn_reflns_limit_l_max 33
_diffrn_reflns_limit_l_min -33
_diffrn_reflns_number 13476
_diffrn_reflns_point_group_measured_fraction_full 0.958
_diffrn_reflns_point_group_measured_fraction_max 0.957
_diffrn_reflns_theta_full 53.594
_diffrn_reflns_theta_max 53.893
_diffrn_reflns_theta_min 2.408
_diffrn_source 'sealed X-ray tube'
_diffrn_source_current 3.57
_diffrn_source_power 0.2494716
_diffrn_source_target Mo
_diffrn_source_voltage 69.88
_diffrn_standards_number 0
_exptl_absorpt_coefficient_mu 1.403
_exptl_absorpt_correction_T_max 0.4581
_exptl_absorpt_correction_T_min 0.3378
_exptl_absorpt_correction_type none
_exptl_absorpt_process_details
;
SADABS-2016/2 (Bruker,2016/2) was used for absorption correction.
wR2(int) was 0.1033 before and 0.0732 after correction.
The Ratio of minimum to maximum transmission is 0.7374.
The \l/2 correction factor is Not present.
;
_exptl_crystal_colour 'clear light colourless'
_exptl_crystal_colour_lustre clear
_exptl_crystal_colour_modifier light
_exptl_crystal_colour_primary colourless
_exptl_crystal_density_diffrn 1.333
_exptl_crystal_description block
_exptl_crystal_F_000 1304
_exptl_crystal_size_max 0.1
_exptl_crystal_size_mid 0.1
_exptl_crystal_size_min 0.1
_refine_diff_density_max 0.796
_refine_diff_density_min -0.378
_refine_diff_density_rms 0.095
_refine_ls_abs_structure_details
;
 Flack x determined using 682 quotients [(I+)-(I-)]/[(I+)+(I-)]
 (Parsons, Flack and Wagner, Acta Cryst. B69 (2013) 249-259).
;
_refine_ls_abs_structure_Flack 0.06(4)
_refine_ls_extinction_coef 0.0115(12)
_refine_ls_extinction_expression Fc^*^=kFc[1+0.001xFc^2^\l^3^/sin(2\q)]^-1/4^
_refine_ls_extinction_method 'SHELXL-2018/3 (Sheldrick 2018)'
_refine_ls_goodness_of_fit_ref 0.967
_refine_ls_hydrogen_treatment mixed
_refine_ls_matrix_type full
_refine_ls_number_parameters 352
_refine_ls_number_reflns 5436
_refine_ls_number_restraints 6
_refine_ls_restrained_S_all 0.967
_refine_ls_R_factor_all 0.1673
_refine_ls_R_factor_gt 0.0788
_refine_ls_shift/su_max 0.002
_refine_ls_shift/su_mean 0.000
_refine_ls_structure_factor_coef Fsqd
_refine_ls_weighting_details 'w=1/[\s^2^(Fo^2^)+(0.0786P)^2^] where P=(Fo^2^+2Fc^2^)/3'
_refine_ls_weighting_scheme calc
_refine_ls_wR_factor_gt 0.1815
_refine_ls_wR_factor_ref 0.2331
_reflns_Friedel_coverage 0.698
_reflns_Friedel_fraction_full 0.936
_reflns_Friedel_fraction_max 0.934
_reflns_number_gt 2654
_reflns_number_total 5436
_reflns_threshold_expression 'I > 2\s(I)'
_cod_data_source_file d5sc09849a2.cif
_cod_data_source_block ghc_zcy_4_27_0m
_cod_depositor_comments 'Adding full bibliography for 1576529--1576530.cif.'
_cod_original_cell_volume 3108.2(6)
_cod_database_code 1576529
_shelx_shelxl_version_number 2018/3
_shelx_space_group_comment
;
The symmetry employed for this shelxl refinement is uniquely defined
by the following loop, which should always be used as a source of
symmetry information in preference to the above space-group names.
They are only intended as comments.
;
_shelx_estimated_absorpt_t_max 0.872
_shelx_estimated_absorpt_t_min 0.872
_olex2_refinement_description
;
1. Fixed Uiso
 At 1.2 times of:
  All C(H) groups, All C(H,H) groups, All N(H) groups
 At 1.5 times of:
  All C(H,H,H) groups
2. Restrained distances
 C00F-C00D
 1.396 with sigma of 0.00001
 C00G-C00C
 1.414 with sigma of 0.00001
 C00G-C00D
 1.328 with sigma of 0.00001
 C00F-C00A
 1.409 with sigma of 0.00001
 C00E-C00C
 1.376 with sigma of 0.00001
 C00E-C00A
 1.394 with sigma of 0.00001
3.a Riding coordinates:
 N00B(H00B)
3.b Secondary CH2 refined with riding coordinates:
 C00K(H00A,H00C), C00L(H00E,H00F), C00O(H00G,H00H), C00P(H00I,H00J), C00S(H00K,
 H00L), C00W(H00P,H00Q), C00Y(H00U,H00V), C00Z(H00W,H00Y), C010(H01A,H01B),
 C012(H01C,H01D), C015(H01E,H01F)
3.c Aromatic/amide H refined with riding coordinates:
 N007(H007), C00D(H00D), C00X(H00X), C011(H011), C00Q(H00R), C00M(H00S),
 C00N(H00T), C014(H014), C00R(H00Z), C00V(H00), C00T(H1), C013(H013)
3.d Fitted hexagon refined as free rotating group:
 C00X(C011,C00Q,C00M,C00N,C00I), C014(C00R,C00V,C00J,C00T,C013)
3.e Idealised Me refined as rotating group:
 C00U(H00M,H00N,H00O)
;
_olex2_submission_special_instructions 'No special instructions were received'

loop_
_space_group_symop_operation_xyz
'x, y, z'
'-x+1/2, -y, z+1/2'
'-x, y+1/2, -z+1/2'
'x+1/2, -y+1/2, -z'

loop_
_atom_site_label
_atom_site_type_symbol
_atom_site_fract_x
_atom_site_fract_y
_atom_site_fract_z
_atom_site_U_iso_or_equiv
_atom_site_adp_type
_atom_site_occupancy
_atom_site_site_symmetry_order
_atom_site_calc_flag
_atom_site_refinement_flags_posn
_atom_site_refinement_flags_adp
_atom_site_refinement_flags_occupancy
_atom_site_disorder_assembly
_atom_site_disorder_group
Br01 Br 0.1355(3) 0.78090(7) 0.30722(5) 0.0740(6) Uani 1 1 d . . . . .
O002 O 0.0856(13) 0.5354(4) 0.1930(3) 0.065(2) Uani 1 1 d . . . . .
O003 O 0.4610(17) 0.5311(4) 0.2194(4) 0.077(3) Uani 1 1 d . . . . .
O004 O 0.5879(16) 0.6630(4) 0.3261(3) 0.071(3) Uani 1 1 d . . . . .
N005 N 0.3974(18) 0.6595(5) 0.2584(4) 0.062(3) Uani 1 1 d . . . . .
O006 O 0.3035(17) 0.5827(5) 0.3169(3) 0.083(3) Uani 1 1 d . . . . .
N007 N 0.2285(18) 0.6267(5) 0.2292(4) 0.063(3) Uani 1 1 d . . . . .
H007 H 0.101818 0.648242 0.220396 0.076 Uiso 1 1 calc R U . . .
N008 N 0.7570(18) 0.6671(6) 0.1938(5) 0.063(3) Uani 1 1 d . . . . .
C009 C 0.270(3) 0.5592(6) 0.2149(5) 0.065(4) Uani 1 1 d . . . . .
C00A C 0.47702(9) 0.72565(3) 0.24368(2) 0.054(3) Uani 1 1 d D . . . .
N00B N 0.6982(19) 0.9194(5) 0.1954(4) 0.071(3) Uani 1 1 d . . . . .
H00B H 0.833253 0.931470 0.207159 0.085 Uiso 1 1 d R U . . .
C00C C 0.74062(13) 0.79224(2) 0.19627(3) 0.065(3) Uani 1 1 d D . . . .
C00D C 0.45442(10) 0.84950(2) 0.24415(2) 0.057(3) Uani 1 1 d D . . . .
H00D H 0.383843 0.890567 0.254725 0.068 Uiso 1 1 calc R U . . .
C00E C 0.65966(9) 0.72876(2) 0.21080(2) 0.056(3) Uani 1 1 d D . . . .
C00F C 0.37583(15) 0.78640(2) 0.26204(3) 0.056(3) Uani 1 1 d D . . . .
C00G C 0.62691(9) 0.85266(3) 0.21251(2) 0.064(3) Uani 1 1 d D . . . .
C00H C 0.413(2) 0.6311(6) 0.3027(5) 0.069(4) Uani 1 1 d . . . . .
C00K C 0.444(3) 0.9253(8) 0.1223(6) 0.083(4) Uani 1 1 d . . . . .
H00A H 0.370307 0.883196 0.134526 0.099 Uiso 1 1 calc R U . . .
H00C H 0.350910 0.964520 0.133419 0.099 Uiso 1 1 calc R U . . .
C00L C 0.760(3) 0.6558(8) 0.1427(5) 0.077(4) Uani 1 1 d . . . . .
H00E H 0.840683 0.612064 0.136212 0.092 Uiso 1 1 calc R U . . .
H00F H 0.851438 0.692721 0.127737 0.092 Uiso 1 1 calc R U . . .
C00O C 0.103(3) 0.4655(6) 0.1752(5) 0.081(4) Uani 1 1 d . . . . .
H00G H -0.055136 0.447178 0.170046 0.097 Uiso 1 1 calc R U . . .
H00H H 0.179840 0.436618 0.199206 0.097 Uiso 1 1 calc R U . . .
C00P C 0.691(3) 0.9310(7) 0.1440(5) 0.078(4) Uani 1 1 d . . . . .
H00I H 0.793515 0.897251 0.128475 0.093 Uiso 1 1 calc R U . . .
H00J H 0.753354 0.977030 0.137235 0.093 Uiso 1 1 calc R U . . .
C00S C 0.518(3) 0.6535(8) 0.1201(6) 0.084(5) Uani 1 1 d . . . . .
H00K H 0.421818 0.690350 0.133863 0.101 Uiso 1 1 calc R U . . .
H00L H 0.443880 0.609384 0.127947 0.101 Uiso 1 1 calc R U . . .
C00U C 0.975(2) 0.7973(7) 0.1691(5) 0.081(4) Uani 1 1 d . . . . .
H00M H 1.072024 0.757627 0.176601 0.121 Uiso 1 1 calc R U . . .
H00N H 1.056490 0.839207 0.178340 0.121 Uiso 1 1 calc R U . . .
H00O H 0.944662 0.798350 0.135175 0.121 Uiso 1 1 calc R U . . .
C00W C 0.522(4) 0.6623(8) 0.0637(6) 0.099(5) Uani 1 1 d . . . . .
H00P H 0.623514 0.626414 0.050244 0.119 Uiso 1 1 calc R U . . .
H00Q H 0.363322 0.654590 0.051554 0.119 Uiso 1 1 calc R U . . .
C00X C 1.0008(19) 0.6477(4) 0.4212(4) 0.089(5) Uani 1 1 d G . . . .
H00X H 1.035150 0.600572 0.417393 0.107 Uiso 1 1 calc R U . . .
C011 C 1.1431(15) 0.6887(6) 0.4497(3) 0.101(5) Uani 1 1 d G . . . .
H011 H 1.273665 0.669362 0.465119 0.122 Uiso 1 1 calc R U . . .
C00Q C 1.0924(17) 0.7584(6) 0.4553(3) 0.081(4) Uani 1 1 d G . . . .
H00R H 1.188606 0.786178 0.474540 0.097 Uiso 1 1 calc R U . . .
C00M C 0.8993(19) 0.7871(4) 0.4324(3) 0.081(4) Uani 1 1 d G . . . .
H00S H 0.865035 0.834206 0.436236 0.097 Uiso 1 1 calc R U . . .
C00N C 0.7571(15) 0.7460(4) 0.4040(3) 0.076(4) Uani 1 1 d G . . . .
H00T H 0.626522 0.765418 0.388509 0.091 Uiso 1 1 calc R U . . .
C00I C 0.8078(17) 0.6764(4) 0.3983(3) 0.069(4) Uani 1 1 d G . . . .
C00Y C 0.606(3) 0.7307(8) 0.0463(5) 0.093(5) Uani 1 1 d . . . . .
H00U H 0.586697 0.732171 0.011703 0.112 Uiso 1 1 calc R U . . .
H00V H 0.773959 0.734613 0.053080 0.112 Uiso 1 1 calc R U . . .
C00Z C 0.655(3) 0.6295(7) 0.3709(6) 0.103(5) Uani 1 1 d . . . . .
H00W H 0.739127 0.586439 0.364159 0.123 Uiso 1 1 calc R U . . .
H00Y H 0.514727 0.618405 0.389354 0.123 Uiso 1 1 calc R U . . .
C010 C 0.555(3) 0.8622(8) 0.0468(5) 0.097(5) Uani 1 1 d . . . . .
H01A H 0.520512 0.862231 0.012711 0.117 Uiso 1 1 calc R U . . .
H01B H 0.725376 0.867330 0.050511 0.117 Uiso 1 1 calc R U . . .
C012 C 0.482(3) 0.7933(8) 0.0676(6) 0.097(5) Uani 1 1 d . . . . .
H01C H 0.312113 0.787745 0.063021 0.116 Uiso 1 1 calc R U . . .
H01D H 0.511307 0.794045 0.101883 0.116 Uiso 1 1 calc R U . . .
C014 C 0.485(3) 0.4506(7) 0.0451(4) 0.117(7) Uani 1 1 d G . . . .
H014 H 0.568370 0.446986 0.016406 0.140 Uiso 1 1 calc R U . . .
C00R C 0.277(3) 0.4880(6) 0.0468(3) 0.110(6) Uani 1 1 d G . . . .
H00Z H 0.220101 0.509832 0.019319 0.132 Uiso 1 1 calc R U . . .
C00V C 0.1536(18) 0.4933(4) 0.0893(4) 0.084(4) Uani 1 1 d G . . . .
H00 H 0.013069 0.518671 0.090440 0.101 Uiso 1 1 calc R U . . .
C00J C 0.2378(18) 0.4611(5) 0.1300(3) 0.070(4) Uani 1 1 d G . . . .
C00T C 0.4456(18) 0.4236(5) 0.1282(4) 0.088(5) Uani 1 1 d G . . . .
H1 H 0.502574 0.401819 0.155735 0.106 Uiso 1 1 calc R U . . .
C013 C 0.5691(16) 0.4183(6) 0.0858(6) 0.108(6) Uani 1 1 d G . . . .
H013 H 0.709608 0.392979 0.084615 0.129 Uiso 1 1 calc R U . . .
C015 C 0.435(4) 0.9235(8) 0.0697(6) 0.110(6) Uani 1 1 d . . . . .
H01E H 0.506438 0.965889 0.057450 0.133 Uiso 1 1 calc R U . . .
H01F H 0.269516 0.923625 0.059927 0.133 Uiso 1 1 calc R U . . .
H008 H 0.676(19) 0.636(5) 0.213(3) 0.04(3) Uiso 1 1 d . . . . .

loop_
_atom_site_aniso_label
_atom_site_aniso_U_11
_atom_site_aniso_U_22
_atom_site_aniso_U_33
_atom_site_aniso_U_23
_atom_site_aniso_U_13
_atom_site_aniso_U_12
Br01 0.0766(10) 0.0627(8) 0.0827(10) -0.0018(8) 0.0189(9) 0.0030(7)
O002 0.051(5) 0.057(5) 0.087(6) -0.013(5) -0.012(5) -0.004(4)
O003 0.075(7) 0.053(5) 0.102(7) -0.014(5) -0.014(6) 0.002(5)
O004 0.078(6) 0.064(5) 0.072(6) 0.009(4) -0.013(5) -0.009(5)
N005 0.063(7) 0.049(6) 0.074(8) -0.004(5) -0.003(6) -0.009(5)
O006 0.096(7) 0.069(6) 0.083(7) 0.009(5) -0.003(6) -0.025(5)
N007 0.048(6) 0.054(6) 0.087(8) -0.003(5) -0.011(6) -0.003(5)
N008 0.052(6) 0.062(7) 0.076(8) -0.006(7) -0.001(7) 0.009(5)
C009 0.066(9) 0.046(7) 0.084(10) 0.002(7) 0.000(8) 0.006(7)
C00A 0.059(7) 0.045(7) 0.057(7) -0.002(6) -0.016(6) 0.003(6)
N00B 0.090(8) 0.055(6) 0.069(8) 0.009(6) 0.004(7) -0.023(5)
C00C 0.054(7) 0.073(8) 0.069(8) -0.009(8) 0.015(7) -0.004(6)
C00D 0.063(8) 0.048(7) 0.059(8) 0.006(6) 0.002(6) 0.000(6)
C00E 0.037(6) 0.062(8) 0.068(8) -0.002(6) 0.000(6) -0.005(6)
C00F 0.050(6) 0.056(7) 0.062(7) -0.003(6) 0.013(6) -0.002(7)
C00G 0.061(8) 0.064(8) 0.067(8) 0.002(6) -0.009(8) -0.009(7)
C00H 0.083(10) 0.052(7) 0.071(10) -0.010(8) 0.007(9) -0.008(7)
C00K 0.077(11) 0.067(9) 0.105(13) 0.010(8) 0.000(9) -0.003(8)
C00L 0.087(10) 0.064(8) 0.079(11) -0.016(8) -0.006(8) 0.011(8)
C00O 0.095(11) 0.061(8) 0.088(11) -0.005(7) -0.005(9) -0.010(8)
C00P 0.099(13) 0.054(8) 0.080(11) 0.007(7) 0.015(9) -0.012(7)
C00S 0.081(11) 0.073(9) 0.099(13) -0.004(8) -0.005(10) -0.006(8)
C00U 0.061(9) 0.085(11) 0.096(11) 0.005(8) -0.006(8) 0.000(8)
C00W 0.135(15) 0.070(10) 0.091(12) -0.016(9) 0.003(11) -0.005(10)
C00X 0.114(13) 0.079(10) 0.074(11) 0.005(8) -0.023(10) 0.013(10)
C011 0.093(12) 0.092(12) 0.119(14) 0.000(10) -0.012(13) -0.002(11)
C00Q 0.086(11) 0.092(12) 0.066(9) 0.000(8) -0.004(9) -0.021(9)
C00M 0.095(11) 0.069(9) 0.080(10) 0.012(8) 0.006(10) -0.022(10)
C00N 0.075(9) 0.068(9) 0.086(11) -0.006(7) -0.007(8) -0.017(8)
C00I 0.090(11) 0.047(8) 0.068(9) 0.013(6) -0.014(8) -0.008(7)
C00Y 0.114(13) 0.099(13) 0.067(9) -0.009(8) 0.011(10) -0.011(12)
C00Z 0.141(15) 0.075(10) 0.093(12) 0.012(8) -0.045(13) -0.013(11)
C010 0.119(14) 0.102(13) 0.071(10) -0.003(9) 0.004(10) -0.023(11)
C012 0.110(13) 0.109(14) 0.071(10) 0.016(10) -0.007(9) -0.021(11)
C014 0.127(17) 0.091(14) 0.134(19) -0.038(12) 0.023(15) -0.022(13)
C00R 0.16(2) 0.071(11) 0.099(15) -0.014(9) -0.022(14) 0.000(12)
C00V 0.104(11) 0.059(8) 0.089(11) -0.009(8) -0.004(11) 0.009(9)
C00J 0.085(10) 0.041(7) 0.082(11) 0.005(7) -0.028(9) -0.002(7)
C00T 0.086(11) 0.074(10) 0.104(13) -0.009(9) -0.019(10) 0.011(8)
C013 0.085(13) 0.111(14) 0.127(16) -0.045(13) 0.001(13) -0.005(10)
C015 0.174(19) 0.074(11) 0.084(12) 0.018(9) -0.001(13) -0.005(12)

loop_
_atom_type_symbol
_atom_type_description
_atom_type_scat_dispersion_real
_atom_type_scat_dispersion_imag
_atom_type_scat_source
C C 0.0137 0.0067 'International Tables Vol C Tables 4.2.6.8 and 6.1.1.4'
H H 0.0000 0.0000 'International Tables Vol C Tables 4.2.6.8 and 6.1.1.4'
Br Br -0.9338 1.0006 'International Tables Vol C Tables 4.2.6.8 and 6.1.1.4'
N N 0.0241 0.0134 'International Tables Vol C Tables 4.2.6.8 and 6.1.1.4'
O O 0.0389 0.0241 'International Tables Vol C Tables 4.2.6.8 and 6.1.1.4'

loop_
_geom_angle_atom_site_label_1
_geom_angle_atom_site_label_2
_geom_angle_atom_site_label_3
_geom_angle
_geom_angle_site_symmetry_1
_geom_angle_site_symmetry_3
_geom_angle_publ_flag
C009 O002 C00O 116.0(10) . . ?
C00H O004 C00Z 114.3(11) . . ?
N007 N005 C00A 116.8(9) . . ?
C00H N005 N007 113.1(10) . . ?
C00H N005 C00A 127.6(9) . . ?
N005 N007 H007 120.8 . . ?
C009 N007 N005 118.3(11) . . ?
C009 N007 H007 120.8 . . ?
C00E N008 C00L 118.1(10) . . ?
C00E N008 H008 99(6) . . ?
C00L N008 H008 119(6) . . ?
O002 C009 N007 109.4(12) . . ?
O003 C009 O002 127.6(12) . . ?
O003 C009 N007 122.8(13) . . ?
C00E C00A N005 118.1(4) . . ?
C00E C00A C00F 120.86(5) . . ?
C00F C00A N005 121.0(4) . . ?
C00G N00B H00B 111.4 . . ?
C00G N00B C00P 117.4(9) . . ?
C00P N00B H00B 111.1 . . ?
C00E C00C C00G 119.37(6) . . ?
C00E C00C C00U 119.7(5) . . ?
C00G C00C C00U 120.3(5) . . ?
C00F C00D H00D 119.3 . . ?
C00G C00D H00D 119.3 . . ?
C00G C00D C00F 121.32(6) . . ?
C00A C00E N008 119.0(5) . . ?
C00C C00E N008 121.9(5) . . ?
C00C C00E C00A 119.10(5) . . ?
C00A C00F Br01 120.07(5) . . ?
C00D C00F Br01 121.97(6) . . ?
C00D C00F C00A 117.91(6) . . ?
C00C C00G N00B 120.4(4) . . ?
C00D C00G N00B 118.4(4) . . ?
C00D C00G C00C 121.19(6) . . ?
O004 C00H N005 107.9(11) . . ?
O006 C00H O004 125.7(14) . . ?
O006 C00H N005 126.1(13) . . ?
H00A C00K H00C 107.4 . . ?
C00P C00K H00A 108.4 . . ?
C00P C00K H00C 108.4 . . ?
C015 C00K H00A 108.4 . . ?
C015 C00K H00C 108.4 . . ?
C015 C00K C00P 115.7(15) . . ?
N008 C00L H00E 108.8 . . ?
N008 C00L H00F 108.8 . . ?
N008 C00L C00S 114.0(12) . . ?
H00E C00L H00F 107.7 . . ?
C00S C00L H00E 108.8 . . ?
C00S C00L H00F 108.8 . . ?
O002 C00O H00G 109.1 . . ?
O002 C00O H00H 109.1 . . ?
O002 C00O C00J 112.6(10) . . ?
H00G C00O H00H 107.8 . . ?
C00J C00O H00G 109.1 . . ?
C00J C00O H00H 109.1 . . ?
N00B C00P C00K 114.1(12) . . ?
N00B C00P H00I 108.7 . . ?
N00B C00P H00J 108.7 . . ?
C00K C00P H00I 108.7 . . ?
C00K C00P H00J 108.7 . . ?
H00I C00P H00J 107.6 . . ?
C00L C00S H00K 108.9 . . ?
C00L C00S H00L 108.9 . . ?
C00L C00S C00W 113.6(14) . . ?
H00K C00S H00L 107.7 . . ?
C00W C00S H00K 108.9 . . ?
C00W C00S H00L 108.9 . . ?
C00C C00U H00M 109.5 . . ?
C00C C00U H00N 109.5 . . ?
C00C C00U H00O 109.5 . . ?
H00M C00U H00N 109.5 . . ?
H00M C00U H00O 109.5 . . ?
H00N C00U H00O 109.5 . . ?
C00S C00W H00P 108.5 . . ?
C00S C00W H00Q 108.5 . . ?
H00P C00W H00Q 107.5 . . ?
C00Y C00W C00S 115.2(13) . . ?
C00Y C00W H00P 108.5 . . ?
C00Y C00W H00Q 108.5 . . ?
C011 C00X H00X 120.0 . . ?
C011 C00X C00I 120.0 . . ?
C00I C00X H00X 120.0 . . ?
C00X C011 H011 120.0 . . ?
C00X C011 C00Q 120.0 . . ?
C00Q C011 H011 120.0 . . ?
C011 C00Q H00R 120.0 . . ?
C00M C00Q C011 120.0 . . ?
C00M C00Q H00R 120.0 . . ?
C00Q C00M H00S 120.0 . . ?
C00Q C00M C00N 120.0 . . ?
C00N C00M H00S 120.0 . . ?
C00M C00N H00T 120.0 . . ?
C00I C00N C00M 120.0 . . ?
C00I C00N H00T 120.0 . . ?
C00X C00I C00Z 117.6(9) . . ?
C00N C00I C00X 120.0 . . ?
C00N C00I C00Z 122.3(9) . . ?
C00W C00Y H00U 108.4 . . ?
C00W C00Y H00V 108.4 . . ?
C00W C00Y C012 115.4(14) . . ?
H00U C00Y H00V 107.5 . . ?
C012 C00Y H00U 108.4 . . ?
C012 C00Y H00V 108.4 . . ?
O004 C00Z C00I 109.4(11) . . ?
O004 C00Z H00W 109.8 . . ?
O004 C00Z H00Y 109.8 . . ?
C00I C00Z H00W 109.8 . . ?
C00I C00Z H00Y 109.8 . . ?
H00W C00Z H00Y 108.2 . . ?
H01A C010 H01B 107.7 . . ?
C012 C010 H01A 108.8 . . ?
C012 C010 H01B 108.8 . . ?
C012 C010 C015 113.6(14) . . ?
C015 C010 H01A 108.8 . . ?
C015 C010 H01B 108.8 . . ?
C00Y C012 H01C 108.6 . . ?
C00Y C012 H01D 108.6 . . ?
C010 C012 C00Y 114.7(14) . . ?
C010 C012 H01C 108.6 . . ?
C010 C012 H01D 108.6 . . ?
H01C C012 H01D 107.6 . . ?
C00R C014 H014 120.0 . . ?
C00R C014 C013 120.0 . . ?
C013 C014 H014 120.0 . . ?
C014 C00R H00Z 120.0 . . ?
C014 C00R C00V 120.0 . . ?
C00V C00R H00Z 120.0 . . ?
C00R C00V H00 120.0 . . ?
C00R C00V C00J 120.0 . . ?
C00J C00V H00 120.0 . . ?
C00V C00J C00O 120.1(10) . . ?
C00T C00J C00O 119.9(10) . . ?
C00T C00J C00V 120.0 . . ?
C00J C00T H1 120.0 . . ?
C013 C00T C00J 120.0 . . ?
C013 C00T H1 120.0 . . ?
C014 C013 H013 120.0 . . ?
C00T C013 C014 120.0 . . ?
C00T C013 H013 120.0 . . ?
C00K C015 C010 115.1(14) . . ?
C00K C015 H01E 108.5 . . ?
C00K C015 H01F 108.5 . . ?
C010 C015 H01E 108.5 . . ?
C010 C015 H01F 108.5 . . ?
H01E C015 H01F 107.5 . . ?

loop_
_geom_bond_atom_site_label_1
_geom_bond_atom_site_label_2
_geom_bond_distance
_geom_bond_site_symmetry_2
_geom_bond_publ_flag
Br01 C00F 1.8721(15) . ?
O002 C009 1.304(15) . ?
O002 C00O 1.447(14) . ?
O003 C009 1.223(15) . ?
O004 C00H 1.346(15) . ?
O004 C00Z 1.468(16) . ?
N005 N007 1.418(13) . ?
N005 C00A 1.422(10) . ?
N005 C00H 1.366(16) . ?
O006 C00H 1.193(15) . ?
N007 H007 0.8700 . ?
N007 C009 1.389(15) . ?
N008 C00E 1.401(10) . ?
N008 C00L 1.455(17) . ?
N008 H008 0.94(10) . ?
C00A C00E 1.39400(11) . ?
C00A C00F 1.40900(13) . ?
N00B H00B 0.8700 . ?
N00B C00G 1.438(9) . ?
N00B C00P 1.465(17) . ?
C00C C00E 1.37600(12) . ?
C00C C00G 1.41400(12) . ?
C00C C00U 1.544(14) . ?
C00D H00D 0.9400 . ?
C00D C00F 1.39600(14) . ?
C00D C00G 1.32800(10) . ?
C00K H00A 0.9800 . ?
C00K H00C 0.9800 . ?
C00K C00P 1.53(2) . ?
C00K C015 1.48(2) . ?
C00L H00E 0.9800 . ?
C00L H00F 0.9800 . ?
C00L C00S 1.520(19) . ?
C00O H00G 0.9800 . ?
C00O H00H 0.9800 . ?
C00O C00J 1.490(16) . ?
C00P H00I 0.9800 . ?
C00P H00J 0.9800 . ?
C00S H00K 0.9800 . ?
C00S H00L 0.9800 . ?
C00S C00W 1.60(2) . ?
C00U H00M 0.9700 . ?
C00U H00N 0.9700 . ?
C00U H00O 0.9700 . ?
C00W H00P 0.9800 . ?
C00W H00Q 0.9800 . ?
C00W C00Y 1.49(2) . ?
C00X H00X 0.9400 . ?
C00X C011 1.3900 . ?
C00X C00I 1.3900 . ?
C011 H011 0.9400 . ?
C011 C00Q 1.3900 . ?
C00Q H00R 0.9400 . ?
C00Q C00M 1.3900 . ?
C00M H00S 0.9400 . ?
C00M C00N 1.3900 . ?
C00N H00T 0.9400 . ?
C00N C00I 1.3900 . ?
C00I C00Z 1.475(16) . ?
C00Y H00U 0.9800 . ?
C00Y H00V 0.9800 . ?
C00Y C012 1.53(2) . ?
C00Z H00W 0.9800 . ?
C00Z H00Y 0.9800 . ?
C010 H01A 0.9800 . ?
C010 H01B 0.9800 . ?
C010 C012 1.52(2) . ?
C010 C015 1.52(2) . ?
C012 H01C 0.9800 . ?
C012 H01D 0.9800 . ?
C014 H014 0.9400 . ?
C014 C00R 1.3900 . ?
C014 C013 1.3900 . ?
C00R H00Z 0.9400 . ?
C00R C00V 1.3900 . ?
C00V H00 0.9400 . ?
C00V C00J 1.3900 . ?
C00J C00T 1.3900 . ?
C00T H1 0.9400 . ?
C00T C013 1.3900 . ?
C013 H013 0.9400 . ?
C015 H01E 0.9800 . ?
C015 H01F 0.9800 . ?

loop_
_geom_hbond_atom_site_label_D
_geom_hbond_atom_site_label_H
_geom_hbond_atom_site_label_A
_geom_hbond_distance_DH
_geom_hbond_distance_HA
_geom_hbond_distance_DA
_geom_hbond_angle_DHA
_geom_hbond_site_symmetry_A
_geom_hbond_publ_flag
N007 H007 N008 0.87 2.13 2.971(14) 161.1 1_455 yes
C00P H00J O006 0.98 2.44 3.140(16) 127.8 3_655 yes
N008 H008 O003 0.94(10) 2.37(10) 3.212(15) 148(8) . yes
N008 H008 N005 0.94(10) 2.09(10) 2.744(16) 126(8) . yes

loop_
_geom_torsion_atom_site_label_1
_geom_torsion_atom_site_label_2
_geom_torsion_atom_site_label_3
_geom_torsion_atom_site_label_4
_geom_torsion
_geom_torsion_site_symmetry_1
_geom_torsion_site_symmetry_2
_geom_torsion_site_symmetry_3
_geom_torsion_site_symmetry_4
_geom_torsion_publ_flag
O002 C00O C00J C00V -63.9(14) . . . . ?
O002 C00O C00J C00T 117.4(10) . . . . ?
N005 N007 C009 O002 172.8(10) . . . . ?
N005 N007 C009 O003 -12.7(19) . . . . ?
N005 C00A C00E N008 -0.1(7) . . . . ?
N005 C00A C00E C00C -179.5(5) . . . . ?
N005 C00A C00F Br01 0.9(5) . . . . ?
N005 C00A C00F C00D -176.8(5) . . . . ?
N007 N005 C00A C00E -84.7(9) . . . . ?
N007 N005 C00A C00F 95.8(8) . . . . ?
N007 N005 C00H O004 175.9(9) . . . . ?
N007 N005 C00H O006 1.6(18) . . . . ?
N008 C00L C00S C00W 163.8(12) . . . . ?
C009 O002 C00O C00J -78.8(15) . . . . ?
C00A N005 N007 C009 129.1(11) . . . . ?
C00A N005 C00H O004 -22.6(16) . . . . ?
C00A N005 C00H O006 163.0(11) . . . . ?
C00E N008 C00L C00S -61.6(16) . . . . ?
C00E C00A C00F Br01 -178.57(8) . . . . ?
C00E C00A C00F C00D 3.79(12) . . . . ?
C00E C00C C00G N00B -175.9(5) . . . . ?
C00E C00C C00G C00D 4.90(13) . . . . ?
C00F C00A C00E N008 179.3(5) . . . . ?
C00F C00A C00E C00C -0.10(11) . . . . ?
C00F C00D C00G N00B 179.7(5) . . . . ?
C00F C00D C00G C00C -1.10(12) . . . . ?
C00G N00B C00P C00K 62.2(15) . . . . ?
C00G C00C C00E N008 176.4(6) . . . . ?
C00G C00C C00E C00A -4.18(13) . . . . ?
C00G C00D C00F Br01 179.23(8) . . . . ?
C00G C00D C00F C00A -3.18(12) . . . . ?
C00H O004 C00Z C00I -167.3(11) . . . . ?
C00H N005 N007 C009 -67.3(14) . . . . ?
C00H N005 C00A C00E 114.4(11) . . . . ?
C00H N005 C00A C00F -65.1(13) . . . . ?
C00L N008 C00E C00A 123.9(10) . . . . ?
C00L N008 C00E C00C -56.6(12) . . . . ?
C00L C00S C00W C00Y -65(2) . . . . ?
C00O O002 C009 O003 5(2) . . . . ?
C00O O002 C009 N007 179.1(11) . . . . ?
C00O C00J C00T C013 178.7(10) . . . . ?
C00P N00B C00G C00C 57.4(11) . . . . ?
C00P N00B C00G C00D -123.4(9) . . . . ?
C00P C00K C015 C010 62.8(19) . . . . ?
C00S C00W C00Y C012 -53(2) . . . . ?
C00U C00C C00E N008 -13.1(9) . . . . ?
C00U C00C C00E C00A 166.4(6) . . . . ?
C00U C00C C00G N00B 13.6(8) . . . . ?
C00U C00C C00G C00D -165.6(6) . . . . ?
C00W C00Y C012 C010 -175.5(15) . . . . ?
C00X C011 C00Q C00M 0.0 . . . . ?
C00X C00I C00Z O004 -138.6(10) . . . . ?
C011 C00X C00I C00N 0.0 . . . . ?
C011 C00X C00I C00Z -176.5(11) . . . . ?
C011 C00Q C00M C00N 0.0 . . . . ?
C00Q C00M C00N C00I 0.0 . . . . ?
C00M C00N C00I C00X 0.0 . . . . ?
C00M C00N C00I C00Z 176.4(12) . . . . ?
C00N C00I C00Z O004 45.0(17) . . . . ?
C00I C00X C011 C00Q 0.0 . . . . ?
C00Z O004 C00H N005 -169.0(12) . . . . ?
C00Z O004 C00H O006 5(2) . . . . ?
C012 C010 C015 C00K 51(2) . . . . ?
C014 C00R C00V C00J 0.0 . . . . ?
C00R C014 C013 C00T 0.0 . . . . ?
C00R C00V C00J C00O -178.7(10) . . . . ?
C00R C00V C00J C00T 0.0 . . . . ?
C00V C00J C00T C013 0.0 . . . . ?
C00J C00T C013 C014 0.0 . . . . ?
C013 C014 C00R C00V 0.0 . . . . ?
C015 C00K C00P N00B -169.0(11) . . . . ?
C015 C010 C012 C00Y -178.2(15) . . . . ?
